data_1553391
loop_
_publ_author_name
'Raghavan, Vijay'
'Johnson, Jordan L.'
'Stec, Donald F.'
'Song, Bongkeun'
'Zajac, Grzegorz'
'Baranska, Malgorzata'
'Harris, Constance M.'
'Schley, Nathan D.'
'Polavarapu, Prasad L.'
'Harris, Thomas M.'

_publ_section_title
;
 Absolute Configurations of Naturally Occurring [5]- and [3]-Ladderanoic
 Acids: Isolation, Chiroptical Spectroscopy, and Crystallography.
;
_journal_issue 12
_journal_name_full 'Journal of natural products'
_journal_page_first 2654
_journal_page_last 2666
_journal_paper_doi 10.1021/acs.jnatprod.8b00458
_journal_volume 81
_journal_year 2018
_chemical_absolute_configuration ad
_chemical_formula_moiety 'C20 H32 O2'
_chemical_formula_sum 'C20 H32 O2'
_chemical_formula_weight 304.45
_space_group_crystal_system monoclinic
_space_group_IT_number 5
_space_group_name_Hall 'C 2y'
_space_group_name_H-M_alt 'C 1 2 1'
_atom_sites_solution_hydrogens geom
_atom_sites_solution_primary dual
_audit_creation_date 2017-06-07
_audit_creation_method
;
Olex2 1.2
(compiled 2017.03.28 svn.r3405 for OlexSys, GUI svn.r5337)
;
_cell_angle_alpha 90
_cell_angle_beta 105.385(5)
_cell_angle_gamma 90
_cell_formula_units_Z 8
_cell_length_a 36.457(2)
_cell_length_b 4.8860(3)
_cell_length_c 20.2686(9)
_cell_measurement_reflns_used 3388
_cell_measurement_temperature 100.0(3)
_cell_measurement_theta_max 65.8290
_cell_measurement_theta_min 4.4960
_cell_volume 3481.0(3)
_computing_cell_refinement 'CrysAlisPro 1.171.38.46 (Rigaku OD, 2015)'
_computing_data_collection 'CrysAlisPro 1.171.38.46 (Rigaku OD, 2015)'
_computing_data_reduction 'CrysAlisPro 1.171.38.46 (Rigaku OD, 2015)'
_computing_molecular_graphics 'Olex2 (Dolomanov et al., 2009)'
_computing_publication_material 'Olex2 (Dolomanov et al., 2009)'
_computing_structure_refinement 'ShelXL (Sheldrick, 2015)'
_computing_structure_solution 'ShelXT (Sheldrick, 2015)'
_diffrn_ambient_environment N~2~
_diffrn_ambient_temperature 100.0(3)
_diffrn_detector 'CCD plate'
_diffrn_detector_area_resol_mean 8.1506
_diffrn_detector_type EosS2
_diffrn_measured_fraction_theta_full 0.992
_diffrn_measured_fraction_theta_max 0.984
_diffrn_measurement_details
;
List of Runs (angles in degrees, time in seconds):

  # Type    Start    End  Width  t~exp~   \w     \q     \k     \f   Frames
--------------------------------------------------------------------------
  1  \w    -49.00 -21.00   1.00   20.00    --  -36.45 -77.00  90.00   28
  2  \w   -102.00 -69.00   1.00   20.00    --  -36.45 -77.00  90.00   33
  3  \w    -62.00  31.00   1.00   20.00    --  -36.45  77.00-150.00   93
  4  \w    -51.00 -16.00   1.00   20.00    --  -36.45  57.00 -31.00   35
  5  \w   -104.00 -10.00   1.00   20.00    --  -36.45 -77.00   0.00   94
  6  \w    -63.00  29.00   1.00   20.00    --  -36.45  77.00 120.00   92
  7  \w     10.00  37.00   1.00   20.00    --   36.45  77.00 -30.00   27
  8  \w     31.00 111.00   1.00   60.00    --  100.36   0.00 -30.00   80
  9  \w     85.00 154.00   1.00   60.00    --  100.36  45.00   0.00   69
 10  \w     32.00 128.00   1.00   60.00    --  100.36 -80.00 126.09   96
 11  \w     34.00 118.00   1.00   60.00    --  100.36 -45.00-150.00   84
 12  \w     37.00 114.00   1.00   60.00    --  100.36 -45.00   0.00   77
 13  \w     82.00 108.00   1.00   60.00    --  100.36  61.00  30.00   26
 14  \w     38.00 118.00   1.00   60.00    --  100.36 -45.00 120.00   80
 15  \w     33.00 100.00   1.00   60.00    --  100.36 -80.00   1.32   67
 16  \w     61.00 108.00   1.00   60.00    --  100.36 -80.00 -55.46   47
 17  \w     84.00 134.00   1.00   60.00    --  100.36  61.00 150.00   50
 18  \w    112.00 143.00   1.00   60.00    --  100.36   0.00 -30.00   31
 19  \w     62.00  98.00   1.00   60.00    --  100.36 -80.00  67.89   36
 20  \w     64.00 118.00   1.00   60.00    --  100.36 -79.00-145.31   54
 21  \w     73.00 125.00   1.00   60.00    --  100.36 -80.00 -90.44   52
 22  \w    -85.00 -15.00   1.00   20.00    --  -36.70 -77.00 150.00   70
 23  \w    -30.00  52.00   1.00   20.00    --   36.70 -44.00 -18.00   82
 24  \w   -104.00 -10.00   1.00   20.00    --  -36.70 -77.00 -90.00   94
 25  \w      1.00  76.00   1.00   20.00    --   36.70 -99.00 -30.00   75
 26  \w     57.00  95.00   1.00   60.00    --  100.36 178.00 -90.00   38
 27  \w     89.00 115.00   1.00   60.00    --  100.36-111.00 -30.00   26
 28  \w   -104.00 -10.00   1.00   20.00    --  -36.70 -77.00 120.00   94
 29  \w   -104.00 -20.00   1.00   20.00    --  -36.70 -57.00-120.00   84
 30  \w   -106.00 -18.00   1.00   20.00    --  -36.70 -38.00  90.00   88
 31  \w   -104.00 -10.00   1.00   20.00    --  -36.70 -77.00-150.00   94
 32  \w     10.00 104.00   1.00   20.00    --   36.70  77.00   0.00   94
 33  \w     18.00 106.00   1.00   20.00    --   36.70  38.00 150.00   88
 34  \w     79.00 118.00   1.00   60.00    --  100.36  30.00  90.00   39
 35  \w    111.00 142.00   1.00   60.00    --  100.36 111.00 150.00   31
 36  \w     90.00 109.00   1.00   60.00    --  100.36-111.00 150.00   19
;
_diffrn_measurement_device 'four-circle diffractometer'
_diffrn_measurement_device_type 'SuperNova, Dual, Cu at zero, EosS2'
_diffrn_measurement_method '\w scans'
_diffrn_orient_matrix_type 'CrysAlisPro convention (1999,Acta A55,543-557)'
_diffrn_orient_matrix_UB_11 0.0131556000
_diffrn_orient_matrix_UB_12 0.2921875000
_diffrn_orient_matrix_UB_13 -0.0110336000
_diffrn_orient_matrix_UB_21 0.0203570000
_diffrn_orient_matrix_UB_22 -0.1106190000
_diffrn_orient_matrix_UB_23 -0.0520737000
_diffrn_orient_matrix_UB_31 -0.0365037000
_diffrn_orient_matrix_UB_32 0.0435798000
_diffrn_orient_matrix_UB_33 -0.0581244000
_diffrn_radiation_monochromator mirror
_diffrn_radiation_probe x-ray
_diffrn_radiation_type CuK\a
_diffrn_radiation_wavelength 1.54184
_diffrn_reflns_av_R_equivalents 0.0476
_diffrn_reflns_av_unetI/netI 0.0616
_diffrn_reflns_Laue_measured_fraction_full 0.992
_diffrn_reflns_Laue_measured_fraction_max 0.984
_diffrn_reflns_limit_h_max 38
_diffrn_reflns_limit_h_min -42
_diffrn_reflns_limit_k_max 5
_diffrn_reflns_limit_k_min -5
_diffrn_reflns_limit_l_max 23
_diffrn_reflns_limit_l_min -24
_diffrn_reflns_number 17577
_diffrn_reflns_point_group_measured_fraction_full 0.975
_diffrn_reflns_point_group_measured_fraction_max 0.964
_diffrn_reflns_theta_full 67.684
_diffrn_reflns_theta_max 68.394
_diffrn_reflns_theta_min 3.803
_diffrn_source 'micro-focus sealed X-ray tube'
_diffrn_source_type 'SuperNova (Cu) X-ray Source'
_exptl_absorpt_coefficient_mu 0.558
_exptl_absorpt_correction_T_max 1.00000
_exptl_absorpt_correction_T_min 0.88685
_exptl_absorpt_correction_type multi-scan
_exptl_absorpt_process_details
;
CrysAlisPro 1.171.38.46 (Rigaku Oxford Diffraction, 2015)
Empirical absorption correction using spherical harmonics,
 implemented in SCALE3 ABSPACK scaling algorithm.
;
_exptl_crystal_colour colourless
_exptl_crystal_colour_primary colourless
_exptl_crystal_density_diffrn 1.162
_exptl_crystal_description needle
_exptl_crystal_F_000 1344
_exptl_crystal_recrystallization_method 'By slow evaporation of a warm MeOH/DCM solution'
_exptl_crystal_size_max 0.137
_exptl_crystal_size_mid 0.025
_exptl_crystal_size_min 0.02
_refine_diff_density_max 0.156
_refine_diff_density_min -0.144
_refine_diff_density_rms 0.035
_refine_ls_abs_structure_details
;
 Flack x determined using 1291 quotients [(I+)-(I-)]/[(I+)+(I-)]
 (Parsons, Flack and Wagner, Acta Cryst. B69 (2013) 249-259).
;
_refine_ls_abs_structure_Flack 0.0(3)
_refine_ls_extinction_method none
_refine_ls_goodness_of_fit_ref 1.029
_refine_ls_hydrogen_treatment constr
_refine_ls_matrix_type full
_refine_ls_number_parameters 409
_refine_ls_number_reflns 6145
_refine_ls_number_restraints 1
_refine_ls_restrained_S_all 1.028
_refine_ls_R_factor_all 0.0898
_refine_ls_R_factor_gt 0.0555
_refine_ls_shift/su_max 0.000
_refine_ls_shift/su_mean 0.000
_refine_ls_structure_factor_coef Fsqd
_refine_ls_weighting_details 'w=1/[\s^2^(Fo^2^)+(0.0490P)^2^+0.6890P] where P=(Fo^2^+2Fc^2^)/3'
_refine_ls_weighting_scheme calc
_refine_ls_wR_factor_gt 0.1152
_refine_ls_wR_factor_ref 0.1324
_reflns_Friedel_coverage 0.739
_reflns_Friedel_fraction_full 0.954
_reflns_Friedel_fraction_max 0.939
_reflns_number_gt 4279
_reflns_number_total 6145
_reflns_threshold_expression 'I > 2\s(I)'
_cod_data_source_file np8b00458_si_004.cif
_cod_data_source_block 3-ladderane_acid
_cod_database_code 1553391
_shelx_shelxl_version_number 2014/7
_chemical_oxdiff_formula C20H32O2
_shelx_space_group_comment
;
The symmetry employed for this shelxl refinement is uniquely defined
by the following loop, which should always be used as a source of
symmetry information in preference to the above space-group names.
They are only intended as comments.
;
_reflns_odcompleteness_completeness 99.85
_reflns_odcompleteness_iscentric 1
_reflns_odcompleteness_theta 63.60
_olex2_refinement_description
;
1. Fixed Uiso
 At 1.2 times of:
  All C(H) groups, All C(H,H) groups, All C(H,H,H,H) groups
 At 1.5 times of:
  All O(H) groups
2. Others
 Sof(H12A)=Sof(C13B)=Sof(H13A)=Sof(H13B)=Sof(H14C)=Sof(H14D)=1-FVAR(1)
 Sof(H12B)=Sof(H14A)=Sof(H14B)=Sof(C18)=Sof(H18A)=Sof(H18B)=FVAR(1)
3.a Ternary CH refined with riding coordinates:
 C9(H9), C11(H11), C12(H12), C15(H15), C16(H16), C17(H17), C19(H19), C9B(H9B),
 C11B(H11B), C12B(H12B), C12B(H12A), C15B(H15B), C16B(H16B), C17B(H17B),
 C18B(H18C)
3.b Secondary CH2 refined with riding coordinates:
 C1A(H1AA,H1AB), C2(H2A,H2B), C3(H3A,H3B), C4(H4A,H4B), C5(H5A,H5B), C6(H6A,
 H6B), C7(H7A,H7B), C8(H8A,H8B), C10(H10C,H10D), C13(H13C,H13D), C14(H14E,H14F),
  C20(H20C,H20D), C2B(H2BA,H2BB), C3B(H3BA,H3BB), C4B(H4BA,H4BB), C5B(H5BA,
 H5BB), C6B(H6BA,H6BB), C7B(H7BA,H7BB), C8B(H8BA,H8BB), C10B(H10A,H10B),
 C13B(H13A,H13B), C14B(H14A,H14B), C14B(H14C,H14D), C18(H18A,H18B), C19B(H19A,
 H19B), C20B(H20A,H20B)
3.c Idealised tetrahedral OH refined as rotating group:
 O1(H1), O1B(H1B)
;
_olex2_date_sample_data_collection 2017-06-05
_olex2_exptl_crystal_mounting_method 'mounted in a polyimide loop'
_olex2_submission_special_instructions 'No special instructions were received'
_oxdiff_exptl_absorpt_empirical_details
;
Empirical correction (ABSPACK) includes:
- Absorption correction using spherical harmonics
- Frame scaling
;
_oxdiff_exptl_absorpt_empirical_full_max 1.317
_oxdiff_exptl_absorpt_empirical_full_min 0.742

loop_
_space_group_symop_operation_xyz
'x, y, z'
'-x, y, -z'
'x+1/2, y+1/2, z'
'-x+1/2, y+1/2, -z'

loop_
_atom_site_label
_atom_site_type_symbol
_atom_site_fract_x
_atom_site_fract_y
_atom_site_fract_z
_atom_site_U_iso_or_equiv
_atom_site_adp_type
_atom_site_occupancy
_atom_site_site_symmetry_order
_atom_site_calc_flag
_atom_site_refinement_flags_posn
_atom_site_refinement_flags_occupancy
_atom_site_disorder_assembly
_atom_site_disorder_group
O1 O 0.25825(9) 0.7929(7) 0.38752(14) 0.0489(8) Uani 1 1 d . . . .
H1 H 0.2546 0.7225 0.3496 0.073 Uiso 1 1 calc GR . . .
O2 O 0.29440(8) 0.4224(7) 0.42010(13) 0.0462(8) Uani 1 1 d . . . .
C1 C 0.28266(12) 0.6444(10) 0.4327(2) 0.0401(11) Uani 1 1 d . . . .
C1A C 0.53343(12) 0.5256(14) 1.23865(19) 0.0664(17) Uani 1 1 d . . . .
H1AA H 0.5351 0.7224 1.2338 0.080 Uiso 1 1 calc R . . .
H1AB H 0.5581 0.4488 1.2612 0.080 Uiso 1 1 calc R . . .
C2 C 0.29431(12) 0.7751(10) 0.50196(19) 0.0463(12) Uani 1 1 d . . . .
H2A H 0.2717 0.8439 0.5131 0.056 Uiso 1 1 calc R . . .
H2B H 0.3105 0.9307 0.5000 0.056 Uiso 1 1 calc R . . .
C3 C 0.31522(12) 0.5862(9) 0.55886(18) 0.0391(10) Uani 1 1 d . . . .
H3A H 0.3380 0.5186 0.5483 0.047 Uiso 1 1 calc R . . .
H3B H 0.2992 0.4301 0.5612 0.047 Uiso 1 1 calc R . . .
C4 C 0.32622(13) 0.7279(10) 0.62827(19) 0.0438(11) Uani 1 1 d . . . .
H4A H 0.3445 0.8713 0.6274 0.053 Uiso 1 1 calc R . . .
H4B H 0.3038 0.8134 0.6364 0.053 Uiso 1 1 calc R . . .
C5 C 0.34329(12) 0.5333(10) 0.68691(18) 0.0420(11) Uani 1 1 d . . . .
H5A H 0.3628 0.4241 0.6749 0.050 Uiso 1 1 calc R . . .
H5B H 0.3236 0.4095 0.6928 0.050 Uiso 1 1 calc R . . .
C6 C 0.36065(12) 0.6782(9) 0.75450(19) 0.0404(11) Uani 1 1 d . . . .
H6A H 0.3814 0.7932 0.7492 0.049 Uiso 1 1 calc R . . .
H6B H 0.3415 0.7968 0.7648 0.049 Uiso 1 1 calc R . . .
C7 C 0.37562(11) 0.4876(9) 0.81470(18) 0.0410(11) Uani 1 1 d . . . .
H7A H 0.3904 0.3435 0.8011 0.049 Uiso 1 1 calc R . . .
H7B H 0.3543 0.4026 0.8268 0.049 Uiso 1 1 calc R . . .
C8 C 0.40034(11) 0.6326(9) 0.87738(19) 0.0395(11) Uani 1 1 d . . . .
H8A H 0.3855 0.7780 0.8903 0.047 Uiso 1 1 calc R . . .
H8B H 0.4216 0.7169 0.8649 0.047 Uiso 1 1 calc R . . .
C9 C 0.41582(11) 0.4491(10) 0.93944(17) 0.0378(10) Uani 1 1 d . . . .
H9 H 0.4263 0.2844 0.9237 0.045 Uiso 1 1 calc R . . .
C10 C 0.44806(11) 0.5901(10) 0.99211(19) 0.0427(11) Uani 1 1 d . . . .
H10C H 0.4387 0.7591 1.0069 0.051 Uiso 1 1 calc R . . .
H10D H 0.4683 0.6359 0.9711 0.051 Uiso 1 1 calc R . . .
C11 C 0.46391(11) 0.4070(10) 1.05424(17) 0.0396(10) Uani 1 1 d . . . .
H11 H 0.4786 0.2531 1.0435 0.048 Uiso 1 1 calc R . . .
C12 C 0.43209(11) 0.3103(10) 1.08735(19) 0.0412(11) Uani 1 1 d . . . .
H12 H 0.4317 0.1109 1.0922 0.049 Uiso 1 1 calc R . . .
C13 C 0.39364(11) 0.4234(11) 1.04883(17) 0.0434(11) Uani 1 1 d . . . .
H13C H 0.3936 0.6205 1.0547 0.052 Uiso 1 1 calc R . . .
H13D H 0.3742 0.3472 1.0680 0.052 Uiso 1 1 calc R . . .
C14 C 0.38412(11) 0.3570(10) 0.97294(18) 0.0432(11) Uani 1 1 d . . . .
H14E H 0.3605 0.4469 0.9498 0.052 Uiso 1 1 calc R . . .
H14F H 0.3803 0.1612 0.9668 0.052 Uiso 1 1 calc R . . .
C15 C 0.48482(11) 0.5522(12) 1.12047(18) 0.0467(12) Uani 1 1 d . . . .
H15 H 0.4896 0.7491 1.1187 0.056 Uiso 1 1 calc R . . .
C16 C 0.45216(11) 0.4519(11) 1.15474(19) 0.0495(13) Uani 1 1 d . . . .
H16 H 0.4381 0.5912 1.1728 0.059 Uiso 1 1 calc R . . .
C17 C 0.48088(12) 0.2799(13) 1.2052(2) 0.0611(15) Uani 1 1 d . . . .
H17 H 0.4762 0.0832 1.2080 0.073 Uiso 1 1 calc R . . .
C19 C 0.51343(12) 0.3795(12) 1.17171(19) 0.0541(14) Uani 1 1 d . . . .
H19 H 0.5277 0.2403 1.1541 0.065 Uiso 1 1 calc R . . .
C20 C 0.50140(13) 0.4353(17) 1.2711(2) 0.085(2) Uani 1 1 d . . . .
H20C H 0.5102 0.3169 1.3105 0.102 Uiso 1 1 calc R . . .
H20D H 0.4868 0.5869 1.2817 0.102 Uiso 1 1 calc R . . .
O1B O 0.27787(9) 0.2068(7) 0.29666(14) 0.0532(9) Uani 1 1 d . . . .
H1B H 0.2809 0.2774 0.3344 0.080 Uiso 1 1 calc GR . . .
O2B O 0.23892(8) 0.5632(7) 0.26290(13) 0.0454(8) Uani 1 1 d . . . .
C1B C 0.25313(11) 0.3498(10) 0.2509(2) 0.0414(11) Uani 1 1 d . . . .
C2B C 0.24497(13) 0.2196(11) 0.18127(19) 0.0482(12) Uani 1 1 d . . . .
H2BA H 0.2338 0.0409 0.1838 0.058 Uiso 1 1 calc R . . .
H2BB H 0.2690 0.1906 0.1702 0.058 Uiso 1 1 calc R . . .
C3B C 0.21890(11) 0.3761(10) 0.12294(18) 0.0383(10) Uani 1 1 d . . . .
H3BA H 0.2275 0.5645 0.1241 0.046 Uiso 1 1 calc R . . .
H3BB H 0.1933 0.3765 0.1288 0.046 Uiso 1 1 calc R . . .
C4B C 0.21818(11) 0.2511(10) 0.05400(18) 0.0406(11) Uani 1 1 d . . . .
H4BA H 0.2438 0.2523 0.0487 0.049 Uiso 1 1 calc R . . .
H4BB H 0.2102 0.0615 0.0539 0.049 Uiso 1 1 calc R . . .
C5B C 0.19216(11) 0.3946(10) -0.00716(17) 0.0370(10) Uani 1 1 d . . . .
H5BA H 0.1998 0.5849 -0.0068 0.044 Uiso 1 1 calc R . . .
H5BB H 0.1664 0.3902 -0.0025 0.044 Uiso 1 1 calc R . . .
C6B C 0.19246(11) 0.2686(10) -0.07580(18) 0.0399(10) Uani 1 1 d . . . .
H6BA H 0.2181 0.2763 -0.0810 0.048 Uiso 1 1 calc R . . .
H6BB H 0.1853 0.0773 -0.0759 0.048 Uiso 1 1 calc R . . .
C7B C 0.16591(11) 0.4097(10) -0.13621(17) 0.0381(10) Uani 1 1 d . . . .
H7BA H 0.1742 0.5976 -0.1378 0.046 Uiso 1 1 calc R . . .
H7BB H 0.1406 0.4140 -0.1292 0.046 Uiso 1 1 calc R . . .
C8B C 0.16359(11) 0.2747(10) -0.20523(19) 0.0419(11) Uani 1 1 d . . . .
H8BA H 0.1892 0.2485 -0.2096 0.050 Uiso 1 1 calc R . . .
H8BB H 0.1521 0.0954 -0.2058 0.050 Uiso 1 1 calc R . . .
C9B C 0.14092(11) 0.4367(10) -0.26672(18) 0.0402(10) Uani 1 1 d . . . .
H9B H 0.1524 0.6191 -0.2646 0.048 Uiso 1 1 calc R . . .
C10B C 0.14274(11) 0.3039(10) -0.33411(18) 0.0461(12) Uani 1 1 d . . . .
H10A H 0.1692 0.2789 -0.3339 0.055 Uiso 1 1 calc R . . .
H10B H 0.1309 0.1247 -0.3378 0.055 Uiso 1 1 calc R . . .
C11B C 0.12284(11) 0.4755(11) -0.39588(18) 0.0474(13) Uani 1 1 d . . . .
H11B H 0.1384 0.6291 -0.4041 0.057 Uiso 1 1 calc R . . .
C12B C 0.08198(12) 0.5634(13) -0.3940(2) 0.0579(14) Uani 1 1 d . . . .
H12B H 0.0793 0.7381 -0.4186 0.070 Uiso 0.493(14) 1 calc R P A 1
H12A H 0.0755 0.7576 -0.4017 0.070 Uiso 0.507(14) 1 calc R P A 2
C13B C 0.0713(2) 0.413(3) -0.3266(4) 0.055(4) Uani 0.507(14) 1 d . P A 2
H13A H 0.0468 0.4787 -0.3227 0.066 Uiso 0.507(14) 1 calc R P A 2
H13B H 0.0696 0.2167 -0.3333 0.066 Uiso 0.507(14) 1 calc R P A 2
C14B C 0.09917(11) 0.4734(11) -0.2670(2) 0.0484(12) Uani 1 1 d . . . .
H14A H 0.0981 0.5617 -0.2246 0.058 Uiso 0.493(14) 1 calc R P A 1
H14B H 0.0875 0.2944 -0.2682 0.058 Uiso 0.493(14) 1 calc R P A 1
H14C H 0.0945 0.3603 -0.2307 0.058 Uiso 0.507(14) 1 calc R P A 2
H14D H 0.0957 0.6623 -0.2551 0.058 Uiso 0.507(14) 1 calc R P A 2
C15B C 0.06428(12) 0.3690(10) -0.4512(2) 0.0477(12) Uani 1 1 d . . . .
H15B H 0.0489 0.2165 -0.4419 0.057 Uiso 1 1 calc R . . .
C16B C 0.10561(11) 0.3061(10) -0.46059(19) 0.0446(11) Uani 1 1 d . . . .
H16B H 0.1134 0.1146 -0.4615 0.054 Uiso 1 1 calc R . . .
C17B C 0.09494(15) 0.4640(11) -0.5278(2) 0.0606(14) Uani 1 1 d . . . .
H17B H 0.1097 0.6276 -0.5321 0.073 Uiso 1 1 calc R . . .
C18 C 0.0754(2) 0.648(2) -0.3292(4) 0.037(3) Uani 0.493(14) 1 d . P A 1
H18A H 0.0485 0.6300 -0.3319 0.045 Uiso 0.493(14) 1 calc R P A 1
H18B H 0.0821 0.8398 -0.3213 0.045 Uiso 0.493(14) 1 calc R P A 1
C18B C 0.05297(15) 0.5024(14) -0.5198(2) 0.079(2) Uani 1 1 d . . . .
H18C H 0.0425 0.6882 -0.5229 0.094 Uiso 1 1 calc R . . .
C19B C 0.03913(15) 0.3143(18) -0.5808(3) 0.112(3) Uani 1 1 d . . . .
H19A H 0.0210 0.4008 -0.6189 0.134 Uiso 1 1 calc R . . .
H19B H 0.0292 0.1420 -0.5692 0.134 Uiso 1 1 calc R . . .
C20B C 0.07869(13) 0.2887(12) -0.5915(2) 0.0612(15) Uani 1 1 d . . . .
H20A H 0.0811 0.3724 -0.6335 0.073 Uiso 1 1 calc R . . .
H20B H 0.0883 0.1027 -0.5873 0.073 Uiso 1 1 calc R . . .

loop_
_atom_site_aniso_label
_atom_site_aniso_U_11
_atom_site_aniso_U_22
_atom_site_aniso_U_33
_atom_site_aniso_U_23
_atom_site_aniso_U_13
_atom_site_aniso_U_12
O1 0.0540(19) 0.062(2) 0.0277(15) -0.0068(15) 0.0065(14) 0.0105(17)
O2 0.0543(19) 0.051(2) 0.0299(15) -0.0054(15) 0.0063(13) 0.0053(17)
C1 0.036(2) 0.056(3) 0.029(2) 0.000(2) 0.0099(19) 0.001(2)
C1A 0.039(3) 0.129(5) 0.030(2) -0.005(3) 0.006(2) -0.011(3)
C2 0.048(3) 0.060(3) 0.030(2) -0.010(2) 0.0070(19) 0.006(2)
C3 0.042(2) 0.048(3) 0.027(2) -0.0082(19) 0.0090(18) -0.006(2)
C4 0.046(3) 0.053(3) 0.029(2) -0.007(2) 0.0038(18) 0.006(2)
C5 0.044(2) 0.053(3) 0.027(2) -0.007(2) 0.0061(18) -0.003(2)
C6 0.041(2) 0.049(3) 0.030(2) -0.010(2) 0.0068(18) 0.001(2)
C7 0.035(2) 0.058(3) 0.029(2) -0.006(2) 0.0070(17) -0.002(2)
C8 0.037(2) 0.048(3) 0.033(2) -0.0063(19) 0.0072(18) -0.002(2)
C9 0.034(2) 0.054(3) 0.0258(19) -0.006(2) 0.0077(16) -0.001(2)
C10 0.034(2) 0.062(3) 0.032(2) -0.005(2) 0.0085(18) -0.004(2)
C11 0.033(2) 0.063(3) 0.023(2) -0.009(2) 0.0082(16) -0.004(2)
C12 0.032(2) 0.062(3) 0.031(2) -0.004(2) 0.0104(17) -0.003(2)
C13 0.035(2) 0.064(3) 0.032(2) -0.006(2) 0.0107(17) -0.004(2)
C14 0.037(2) 0.059(3) 0.035(2) -0.007(2) 0.0136(18) -0.005(2)
C15 0.035(2) 0.076(3) 0.028(2) -0.007(2) 0.0065(18) -0.007(2)
C16 0.036(2) 0.083(4) 0.031(2) -0.007(2) 0.0122(18) -0.007(2)
C17 0.038(2) 0.113(5) 0.033(2) 0.004(3) 0.009(2) -0.010(3)
C19 0.035(2) 0.098(4) 0.031(2) -0.003(3) 0.0101(18) -0.007(3)
C20 0.045(3) 0.183(7) 0.026(2) -0.003(4) 0.008(2) -0.016(4)
O1B 0.059(2) 0.067(2) 0.0292(16) -0.0048(15) 0.0042(15) 0.0164(18)
O2B 0.0436(17) 0.058(2) 0.0330(16) -0.0091(15) 0.0080(13) 0.0089(16)
C1B 0.036(2) 0.057(3) 0.031(2) -0.001(2) 0.0073(19) 0.000(2)
C2B 0.048(3) 0.062(3) 0.030(2) -0.012(2) 0.0028(19) 0.008(2)
C3B 0.033(2) 0.051(3) 0.032(2) -0.010(2) 0.0102(17) -0.001(2)
C4B 0.034(2) 0.055(3) 0.034(2) -0.011(2) 0.0098(18) -0.003(2)
C5B 0.038(2) 0.044(3) 0.031(2) -0.006(2) 0.0123(17) -0.003(2)
C6B 0.033(2) 0.057(3) 0.031(2) -0.010(2) 0.0122(18) -0.004(2)
C7B 0.042(2) 0.045(3) 0.031(2) -0.007(2) 0.0159(18) -0.008(2)
C8B 0.041(2) 0.054(3) 0.032(2) -0.011(2) 0.0123(19) -0.006(2)
C9B 0.035(2) 0.057(3) 0.030(2) -0.010(2) 0.0125(17) -0.008(2)
C10B 0.038(2) 0.073(4) 0.027(2) -0.015(2) 0.0080(18) -0.005(2)
C11B 0.035(2) 0.076(4) 0.030(2) -0.014(2) 0.0058(18) 0.002(2)
C12B 0.043(3) 0.086(4) 0.039(3) -0.019(3) 0.003(2) 0.014(3)
C13B 0.032(5) 0.093(12) 0.042(5) -0.019(6) 0.014(4) 0.004(6)
C14B 0.045(3) 0.062(3) 0.044(2) 0.003(2) 0.020(2) 0.006(2)
C15B 0.045(3) 0.051(3) 0.046(3) -0.009(2) 0.011(2) -0.004(2)
C16B 0.043(2) 0.061(3) 0.028(2) -0.010(2) 0.0048(18) 0.001(2)
C17B 0.089(4) 0.062(4) 0.033(2) -0.007(2) 0.021(2) -0.014(3)
C18 0.033(5) 0.037(7) 0.042(5) -0.002(4) 0.009(4) -0.008(4)
C18B 0.083(4) 0.104(5) 0.040(3) -0.008(3) 0.002(3) 0.050(4)
C19B 0.061(4) 0.207(9) 0.051(3) -0.052(5) -0.014(3) 0.038(5)
C20B 0.064(3) 0.087(4) 0.028(2) -0.007(3) 0.006(2) 0.010(3)

loop_
_atom_type_symbol
_atom_type_description
_atom_type_scat_dispersion_real
_atom_type_scat_dispersion_imag
_atom_type_scat_source
C C 0.0181 0.0091 'International Tables Vol C Tables 4.2.6.8 and 6.1.1.4'
H H 0.0000 0.0000 'International Tables Vol C Tables 4.2.6.8 and 6.1.1.4'
O O 0.0492 0.0322 'International Tables Vol C Tables 4.2.6.8 and 6.1.1.4'

loop_
_exptl_crystal_face_index_h
_exptl_crystal_face_index_k
_exptl_crystal_face_index_l
_exptl_crystal_face_perp_dist
16 0 7 0.0111
-16 0 -7 0.0111
0 -3 0 0.0685
0 3 0 0.0685
19 0 -10 0.0167
-19 0 10 0.0037

loop_
_geom_angle_atom_site_label_1
_geom_angle_atom_site_label_2
_geom_angle_atom_site_label_3
_geom_angle
C1 O1 H1 109.5
O1 C1 C2 112.9(4)
O2 C1 O1 123.9(4)
O2 C1 C2 123.2(4)
H1AA C1A H1AB 110.8
C19 C1A H1AA 113.6
C19 C1A H1AB 113.6
C19 C1A C20 90.5(4)
C20 C1A H1AA 113.6
C20 C1A H1AB 113.6
C1 C2 H2A 108.6
C1 C2 H2B 108.6
C1 C2 C3 114.5(4)
H2A C2 H2B 107.6
C3 C2 H2A 108.6
C3 C2 H2B 108.6
C2 C3 H3A 109.1
C2 C3 H3B 109.1
C2 C3 C4 112.5(4)
H3A C3 H3B 107.8
C4 C3 H3A 109.1
C4 C3 H3B 109.1
C3 C4 H4A 109.0
C3 C4 H4B 109.0
H4A C4 H4B 107.8
C5 C4 C3 113.0(4)
C5 C4 H4A 109.0
C5 C4 H4B 109.0
C4 C5 H5A 108.9
C4 C5 H5B 108.9
C4 C5 C6 113.5(4)
H5A C5 H5B 107.7
C6 C5 H5A 108.9
C6 C5 H5B 108.9
C5 C6 H6A 108.7
C5 C6 H6B 108.7
H6A C6 H6B 107.6
C7 C6 C5 114.4(4)
C7 C6 H6A 108.7
C7 C6 H6B 108.7
C6 C7 H7A 109.0
C6 C7 H7B 109.0
C6 C7 C8 113.1(4)
H7A C7 H7B 107.8
C8 C7 H7A 109.0
C8 C7 H7B 109.0
C7 C8 H8A 108.5
C7 C8 H8B 108.5
C7 C8 C9 115.0(4)
H8A C8 H8B 107.5
C9 C8 H8A 108.5
C9 C8 H8B 108.5
C8 C9 H9 107.7
C8 C9 C10 111.0(4)
C8 C9 C14 112.0(3)
C10 C9 H9 107.7
C10 C9 C14 110.4(3)
C14 C9 H9 107.7
C9 C10 H10C 109.3
C9 C10 H10D 109.3
C9 C10 C11 111.4(4)
H10C C10 H10D 108.0
C11 C10 H10C 109.3
C11 C10 H10D 109.3
C10 C11 H11 112.1
C10 C11 C12 111.7(3)
C10 C11 C15 116.3(4)
C12 C11 H11 112.1
C15 C11 H11 112.1
C15 C11 C12 91.0(3)
C11 C12 H12 112.1
C13 C12 C11 111.1(3)
C13 C12 H12 112.1
C13 C12 C16 116.9(4)
C16 C12 C11 90.7(3)
C16 C12 H12 112.1
C12 C13 H13C 109.2
C12 C13 H13D 109.2
C12 C13 C14 112.0(3)
H13C C13 H13D 107.9
C14 C13 H13C 109.2
C14 C13 H13D 109.2
C9 C14 H14E 109.1
C9 C14 H14F 109.1
C13 C14 C9 112.6(3)
C13 C14 H14E 109.1
C13 C14 H14F 109.1
H14E C14 H14F 107.8
C11 C15 H15 118.3
C11 C15 C16 89.1(3)
C16 C15 H15 118.3
C19 C15 C11 115.7(5)
C19 C15 H15 118.3
C19 C15 C16 89.3(3)
C12 C16 C15 89.2(3)
C12 C16 H16 118.2
C15 C16 H16 118.2
C17 C16 C12 115.7(5)
C17 C16 C15 90.1(3)
C17 C16 H16 118.2
C16 C17 H17 119.0
C16 C17 C19 90.1(3)
C16 C17 C20 113.7(5)
C19 C17 H17 119.0
C20 C17 H17 119.0
C20 C17 C19 88.5(3)
C1A C19 C17 89.9(3)
C1A C19 H19 118.1
C15 C19 C1A 115.2(5)
C15 C19 C17 90.4(3)
C15 C19 H19 118.1
C17 C19 H19 118.1
C1A C20 H20C 113.4
C1A C20 H20D 113.4
C17 C20 C1A 91.2(3)
C17 C20 H20C 113.4
C17 C20 H20D 113.4
H20C C20 H20D 110.7
C1B O1B H1B 109.5
O1B C1B C2B 111.5(4)
O2B C1B O1B 124.3(4)
O2B C1B C2B 124.2(4)
C1B C2B H2BA 108.2
C1B C2B H2BB 108.2
C1B C2B C3B 116.5(4)
H2BA C2B H2BB 107.3
C3B C2B H2BA 108.2
C3B C2B H2BB 108.2
C2B C3B H3BA 109.3
C2B C3B H3BB 109.3
C2B C3B C4B 111.7(4)
H3BA C3B H3BB 107.9
C4B C3B H3BA 109.3
C4B C3B H3BB 109.3
C3B C4B H4BA 108.6
C3B C4B H4BB 108.6
H4BA C4B H4BB 107.5
C5B C4B C3B 114.8(4)
C5B C4B H4BA 108.6
C5B C4B H4BB 108.6
C4B C5B H5BA 108.8
C4B C5B H5BB 108.8
C4B C5B C6B 113.9(4)
H5BA C5B H5BB 107.7
C6B C5B H5BA 108.8
C6B C5B H5BB 108.8
C5B C6B H6BA 108.9
C5B C6B H6BB 108.9
H6BA C6B H6BB 107.7
C7B C6B C5B 113.4(3)
C7B C6B H6BA 108.9
C7B C6B H6BB 108.9
C6B C7B H7BA 108.7
C6B C7B H7BB 108.7
C6B C7B C8B 114.4(4)
H7BA C7B H7BB 107.6
C8B C7B H7BA 108.7
C8B C7B H7BB 108.7
C7B C8B H8BA 108.7
C7B C8B H8BB 108.7
H8BA C8B H8BB 107.6
C9B C8B C7B 114.3(4)
C9B C8B H8BA 108.7
C9B C8B H8BB 108.7
C8B C9B H9B 107.8
C8B C9B C10B 111.6(4)
C8B C9B C14B 112.8(3)
C10B C9B H9B 107.8
C10B C9B C14B 109.0(3)
C14B C9B H9B 107.8
C9B C10B H10A 109.2
C9B C10B H10B 109.2
H10A C10B H10B 107.9
C11B C10B C9B 112.1(4)
C11B C10B H10A 109.2
C11B C10B H10B 109.2
C10B C11B H11B 113.0
C10B C11B C12B 112.4(4)
C10B C11B C16B 113.8(4)
C12B C11B H11B 113.0
C16B C11B H11B 113.0
C16B C11B C12B 89.6(3)
C11B C12B H12B 101.1
C11B C12B H12A 116.9
C11B C12B C13B 109.1(5)
C13B C12B H12A 116.9
C15B C12B C11B 91.4(3)
C15B C12B H12B 101.1
C15B C12B H12A 116.9
C15B C12B C13B 101.9(6)
C18 C12B C11B 119.2(4)
C18 C12B H12B 101.1
C18 C12B C15B 137.3(6)
C12B C13B H13A 109.7
C12B C13B H13B 109.7
H13A C13B H13B 108.2
C14B C13B C12B 109.9(8)
C14B C13B H13A 109.7
C14B C13B H13B 109.7
C9B C14B H14A 108.8
C9B C14B H14B 108.8
C9B C14B H14C 107.7
C9B C14B H14D 107.7
C9B C14B C18 113.6(4)
C13B C14B C9B 118.4(5)
C13B C14B H14C 107.7
C13B C14B H14D 107.7
H14A C14B H14B 107.7
H14C C14B H14D 107.1
C18 C14B H14A 108.8
C18 C14B H14B 108.8
C12B C15B H15B 118.8
C12B C15B C16B 89.3(3)
C16B C15B H15B 118.8
C18B C15B C12B 113.5(5)
C18B C15B H15B 118.8
C18B C15B C16B 90.6(3)
C11B C16B C15B 88.9(3)
C11B C16B H16B 118.3
C15B C16B H16B 118.3
C17B C16B C11B 116.1(4)
C17B C16B C15B 89.0(3)
C17B C16B H16B 118.3
C16B C17B H17B 118.6
C16B C17B C18B 89.6(3)
C16B C17B C20B 114.9(4)
C18B C17B H17B 118.6
C20B C17B H17B 118.6
C20B C17B C18B 89.1(4)
C12B C18 C14B 112.3(7)
C12B C18 H18A 109.2
C12B C18 H18B 109.2
C14B C18 H18A 109.2
C14B C18 H18B 109.2
H18A C18 H18B 107.9
C15B C18B C17B 90.4(3)
C15B C18B H18C 118.1
C15B C18B C19B 116.4(6)
C17B C18B H18C 118.1
C19B C18B C17B 88.1(4)
C19B C18B H18C 118.1
C18B C19B H19A 113.2
C18B C19B H19B 113.2
C18B C19B C20B 92.5(4)
H19A C19B H19B 110.6
C20B C19B H19A 113.2
C20B C19B H19B 113.2
C17B C20B H20A 113.6
C17B C20B H20B 113.6
C19B C20B C17B 90.2(4)
C19B C20B H20A 113.6
C19B C20B H20B 113.6
H20A C20B H20B 110.9

loop_
_geom_bond_atom_site_label_1
_geom_bond_atom_site_label_2
_geom_bond_distance
O1 H1 0.8200
O1 C1 1.313(5)
O2 C1 1.218(5)
C1 C2 1.498(6)
C1A H1AA 0.9700
C1A H1AB 0.9700
C1A C19 1.535(6)
C1A C20 1.549(6)
C2 H2A 0.9700
C2 H2B 0.9700
C2 C3 1.515(6)
C3 H3A 0.9700
C3 H3B 0.9700
C3 C4 1.523(5)
C4 H4A 0.9700
C4 H4B 0.9700
C4 C5 1.521(6)
C5 H5A 0.9700
C5 H5B 0.9700
C5 C6 1.523(5)
C6 H6A 0.9700
C6 H6B 0.9700
C6 C7 1.517(5)
C7 H7A 0.9700
C7 H7B 0.9700
C7 C8 1.523(5)
C8 H8A 0.9700
C8 H8B 0.9700
C8 C9 1.526(5)
C9 H9 0.9800
C9 C10 1.526(5)
C9 C14 1.554(5)
C10 H10C 0.9700
C10 H10D 0.9700
C10 C11 1.528(6)
C11 H11 0.9800
C11 C12 1.560(5)
C11 C15 1.531(5)
C12 H12 0.9800
C12 C13 1.516(5)
C12 C16 1.533(6)
C13 H13C 0.9700
C13 H13D 0.9700
C13 C14 1.520(5)
C14 H14E 0.9700
C14 H14F 0.9700
C15 H15 0.9800
C15 C16 1.606(6)
C15 C19 1.518(6)
C16 H16 0.9800
C16 C17 1.510(6)
C17 H17 0.9800
C17 C19 1.592(6)
C17 C20 1.545(7)
C19 H19 0.9800
C20 H20C 0.9700
C20 H20D 0.9700
O1B H1B 0.8200
O1B C1B 1.311(5)
O2B C1B 1.217(5)
C1B C2B 1.504(5)
C2B H2BA 0.9700
C2B H2BB 0.9700
C2B C3B 1.513(6)
C3B H3BA 0.9700
C3B H3BB 0.9700
C3B C4B 1.519(5)
C4B H4BA 0.9700
C4B H4BB 0.9700
C4B C5B 1.518(5)
C5B H5BA 0.9700
C5B H5BB 0.9700
C5B C6B 1.524(5)
C6B H6BA 0.9700
C6B H6BB 0.9700
C6B C7B 1.511(5)
C7B H7BA 0.9700
C7B H7BB 0.9700
C7B C8B 1.529(5)
C8B H8BA 0.9700
C8B H8BB 0.9700
C8B C9B 1.522(6)
C9B H9B 0.9800
C9B C10B 1.529(5)
C9B C14B 1.531(5)
C10B H10A 0.9700
C10B H10B 0.9700
C10B C11B 1.521(6)
C11B H11B 0.9800
C11B C12B 1.560(6)
C11B C16B 1.537(5)
C12B H12B 0.9800
C12B H12A 0.9800
C12B C13B 1.685(11)
C12B C15B 1.506(6)
C12B C18 1.458(9)
C13B H13A 0.9700
C13B H13B 0.9700
C13B C14B 1.388(9)
C14B H14A 0.9700
C14B H14B 0.9700
C14B H14C 0.9700
C14B H14D 0.9700
C14B C18 1.579(10)
C15B H15B 0.9800
C15B C16B 1.597(6)
C15B C18B 1.491(6)
C16B H16B 0.9800
C16B C17B 1.523(6)
C17B H17B 0.9800
C17B C18B 1.591(7)
C17B C20B 1.532(6)
C18 H18A 0.9700
C18 H18B 0.9700
C18B H18C 0.9800
C18B C19B 1.515(8)
C19B H19A 0.9700
C19B H19B 0.9700
C19B C20B 1.519(7)
C20B H20A 0.9700
C20B H20B 0.9700

loop_
_exptl_oxdiff_crystal_face_indexfrac_h
_exptl_oxdiff_crystal_face_indexfrac_k
_exptl_oxdiff_crystal_face_indexfrac_l
_exptl_oxdiff_crystal_face_x
_exptl_oxdiff_crystal_face_y
_exptl_oxdiff_crystal_face_z
15.9955 -0.0004 7.0060 0.1330 -0.0392 -0.9911
-15.9955 0.0004 -7.0060 -0.1330 0.0392 0.9911
-0.0042 -3.0017 0.0135 -0.8773 0.3313 -0.1314
0.0042 3.0017 -0.0135 0.8773 -0.3313 0.1314
19.0382 -0.0025 -10.0035 0.3601 0.9088 -0.1136
-19.0382 0.0025 10.0035 -0.3601 -0.9088 0.1136
